data_4511743
loop_
_publ_author_name
'Li, Shaobin'
'Ma, Huiyuan'
'Pang, Haijun'
'Zhang, Li'

_publ_section_title
;
 Assembly of Six Polyoxometalate-Based Hybrid Compounds from a Simple
 Supramolecule to a Complicated Pseudorotaxane Framework via Tuning the pH
 of the Reaction Systems
;
_journal_issue 9
_journal_name_full 'Crystal Growth &amp; Design'
_journal_page_first 4450
_journal_paper_doi 10.1021/cg5005352
_journal_volume 14
_journal_year 2014
_chemical_formula_moiety 'C21 H22 Cu Mo4 N6 O14'
_chemical_formula_sum 'C21 H22 Cu Mo4 N6 O14'
_chemical_formula_weight 1029.74
_chemical_name_systematic
; 
 ? 
;
_space_group_IT_number 2
_symmetry_cell_setting triclinic
_symmetry_space_group_name_Hall '-P 1'
_symmetry_space_group_name_H-M 'P -1'
_atom_sites_solution_hydrogens geom
_atom_sites_solution_primary direct
_atom_sites_solution_secondary difmap
_audit_creation_method SHELXL-97
_cell_angle_alpha 67.3010(10)
_cell_angle_beta 87.7520(10)
_cell_angle_gamma 73.7150(10)
_cell_formula_units_Z 2
_cell_length_a 11.4391(5)
_cell_length_b 11.9757(5)
_cell_length_c 12.3265(6)
_cell_measurement_reflns_used 4317
_cell_measurement_temperature 293(2)
_cell_measurement_theta_max 28.33
_cell_measurement_theta_min 2.48
_cell_volume 1490.78(12)
_computing_cell_refinement 'Bruker SMART'
_computing_data_collection 'Bruker SMART'
_computing_data_reduction 'Bruker SMART'
_computing_molecular_graphics 'Bruker SMART'
_computing_publication_material 'Bruker SMART'
_computing_structure_refinement 'SHELXL-97 (Sheldrick, 1997)'
_computing_structure_solution 'SHELXS-97 (Sheldrick, 1990)'
_diffrn_ambient_temperature 293(2)
_diffrn_measured_fraction_theta_full 0.961
_diffrn_measured_fraction_theta_max 0.961
_diffrn_radiation_monochromator graphite
_diffrn_radiation_source 'fine-focus sealed tube'
_diffrn_radiation_type MoK\a
_diffrn_radiation_wavelength 0.71073
_diffrn_reflns_av_R_equivalents 0.0193
_diffrn_reflns_av_sigmaI/netI 0.0380
_diffrn_reflns_limit_h_max 15
_diffrn_reflns_limit_h_min -8
_diffrn_reflns_limit_k_max 15
_diffrn_reflns_limit_k_min -15
_diffrn_reflns_limit_l_max 16
_diffrn_reflns_limit_l_min -15
_diffrn_reflns_number 11498
_diffrn_reflns_theta_full 28.34
_diffrn_reflns_theta_max 28.34
_diffrn_reflns_theta_min 2.48
_exptl_absorpt_coefficient_mu 2.416
_exptl_absorpt_correction_T_max 0.679
_exptl_absorpt_correction_T_min 0.623
_exptl_absorpt_correction_type multi-scan
_exptl_absorpt_process_details '(SADABS; Sheldrick, 2003)'
_exptl_crystal_density_diffrn 2.290
_exptl_crystal_density_method 'not measured'
_exptl_crystal_F_000 994.0
_exptl_crystal_size_max 0.20
_exptl_crystal_size_mid 0.20
_exptl_crystal_size_min 0.16
_refine_diff_density_max 0.814
_refine_diff_density_min -0.696
_refine_diff_density_rms 0.115
_refine_ls_extinction_method none
_refine_ls_goodness_of_fit_ref 1.013
_refine_ls_hydrogen_treatment constr
_refine_ls_matrix_type full
_refine_ls_number_parameters 418
_refine_ls_number_reflns 7140
_refine_ls_number_restraints 0
_refine_ls_restrained_S_all 1.013
_refine_ls_R_factor_all 0.0434
_refine_ls_R_factor_gt 0.0295
_refine_ls_shift/su_max 0.001
_refine_ls_shift/su_mean 0.000
_refine_ls_structure_factor_coef Fsqd
_refine_ls_weighting_details 'calc w=1/[\s^2^(Fo^2^)+(0.0275P)^2^+1.5605P] where P=(Fo^2^+2Fc^2^)/3'
_refine_ls_weighting_scheme calc
_refine_ls_wR_factor_gt 0.0639
_refine_ls_wR_factor_ref 0.0699
_reflns_number_gt 5681
_reflns_number_total 7428
_reflns_threshold_expression >2sigma(I)
_cod_data_source_file cg5005352_si_002.cif
_cod_data_source_block Conpound2
_cod_depositor_comments
;
The following automatic conversions were performed:

'_symmetry_cell_setting' value 'Triclinic' changed to 'triclinic'
according to
/usr/data/users/saulius/crontab/automatic-downloads/rss-feeds/ACS/lib/dictionaries/cif_core.dic
dictionary named 'cif_core.dic' version 2.4.2 from 2011-04-26.

Automatic conversion script
Id: cif_fix_values 2281 2013-09-26 08:29:07Z andrius 

 Adding full bibliography for 4511742--4511747.cif.
;
_cod_original_sg_symbol_H-M 'P-1   '
_cod_database_code 4511743

loop_
_symmetry_equiv_pos_as_xyz
'x, y, z'
'-x, -y, -z'

loop_
_atom_site_label
_atom_site_type_symbol
_atom_site_fract_x
_atom_site_fract_y
_atom_site_fract_z
_atom_site_U_iso_or_equiv
_atom_site_adp_type
_atom_site_occupancy
_atom_site_symmetry_multiplicity
_atom_site_calc_flag
_atom_site_refinement_flags
Mo1 Mo -0.11564(3) 0.62747(3) 0.01422(3) 0.01688(7) Uani 1 1 d .
Mo2 Mo 0.30114(3) 0.48987(3) 0.09940(3) 0.01673(7) Uani 1 1 d .
Mo3 Mo 0.06332(3) 0.43290(3) 0.24230(3) 0.01775(7) Uani 1 1 d .
Mo4 Mo 0.11389(3) 0.69260(3) -0.13270(3) 0.01778(7) Uani 1 1 d .
Cu1 Cu 0.25983(4) 0.75937(4) 0.19125(4) 0.01689(10) Uani 1 1 d .
O9 O 0.2871(2) 0.6107(2) 0.1492(2) 0.0241(6) Uani 1 1 d .
O11 O 0.0421(3) 0.5583(3) 0.2817(2) 0.0293(6) Uani 1 1 d .
N3 N 0.2427(3) 0.6533(3) 0.3581(2) 0.0214(7) Uani 1 1 d .
O2 O 0.2364(2) 0.3852(2) 0.2319(2) 0.0197(5) Uani 1 1 d .
O4 O 0.2741(2) 0.5904(2) -0.0649(2) 0.0206(5) Uani 1 1 d .
O1 O -0.1048(2) 0.4853(2) 0.1641(2) 0.0180(5) Uani 1 1 d .
O5 O 0.1384(3) 0.7608(3) -0.2767(2) 0.0312(7) Uani 1 1 d .
C1 C 0.3939(4) 0.7988(4) -0.0314(3) 0.0287(9) Uani 1 1 d .
H1 H 0.4331 0.7133 -0.0109 0.034 Uiso 1 1 calc R
C8 C 0.2789(4) 0.5290(3) 0.4139(3) 0.0232(8) Uani 1 1 d .
H8 H 0.3164 0.4731 0.3790 0.028 Uiso 1 1 calc R
N5 N 0.3168(3) 0.8484(3) 0.0358(2) 0.0204(6) Uani 1 1 d .
O7 O 0.4516(2) 0.4140(3) 0.1211(2) 0.0297(6) Uani 1 1 d .
O3 O -0.0610(2) 0.6963(2) -0.1427(2) 0.0178(5) Uani 1 1 d .
O8 O 0.0561(3) 0.3093(3) 0.3681(2) 0.0282(6) Uani 1 1 d .
O6 O -0.2663(2) 0.6452(2) -0.0304(2) 0.0218(5) Uani 1 1 d .
N4 N 0.2544(3) 0.4939(3) 0.5282(3) 0.0228(7) Uani 1 1 d .
N1 N 0.2678(3) 0.8951(3) 0.2450(2) 0.0201(6) Uani 1 1 d .
N2 N 0.3334(3) 0.9706(3) 0.3597(3) 0.0223(7) Uani 1 1 d .
C19 C 0.4401(4) 1.1012(3) 0.3979(3) 0.0246(8) Uani 1 1 d .
C2 C 0.2801(4) 0.9726(3) -0.0248(3) 0.0254(8) Uani 1 1 d .
H2 H 0.2263 1.0300 0.0007 0.030 Uiso 1 1 calc R
C15 C 0.3608(4) 0.8826(3) 0.3128(3) 0.0218(8) Uani 1 1 d .
H15 H 0.4356 0.8211 0.3264 0.026 Uiso 1 1 calc R
O1W O 0.0588(3) 0.8279(3) 0.1423(3) 0.0398(8) Uani 1 1 d .
C12 C 0.2783(4) 0.3667(3) 0.6164(3) 0.0243(8) Uani 1 1 d .
C16 C 0.1752(4) 0.9970(3) 0.2481(3) 0.0314(10) Uani 1 1 d .
H16 H 0.0981 1.0280 0.2084 0.038 Uiso 1 1 calc R
C5 C 0.3616(4) 1.2109(4) -0.1970(3) 0.0257(8) Uani 1 1 d .
H5 H 0.4070 1.1839 -0.1259 0.031 Uiso 1 1 calc R
C20 C 0.5257(4) 1.1186(3) 0.4629(3) 0.0253(8) Uani 1 1 d .
C21 C 0.5570(5) 1.2427(4) 0.4164(4) 0.0410(12) Uani 1 1 d .
H21A H 0.5274 1.2887 0.3349 0.062 Uiso 1 1 calc R
H21B H 0.6440 1.2264 0.4236 0.062 Uiso 1 1 calc R
H21C H 0.5193 1.2916 0.4611 0.062 Uiso 1 1 calc R
C3 C 0.4047(4) 0.8926(4) -0.1322(4) 0.0385(11) Uani 1 1 d .
H3 H 0.4524 0.8841 -0.1930 0.046 Uiso 1 1 calc R
C18 C 0.4173(4) 0.9839(4) 0.4348(3) 0.0223(8) Uani 1 1 d .
C4 C 0.3112(4) 1.1288(3) -0.2175(3) 0.0257(9) Uani 1 1 d .
C6 C 0.2428(4) 1.1618(4) -0.3213(3) 0.0327(10) Uani 1 1 d .
C14 C 0.4062(4) 0.4206(4) 0.7447(4) 0.0374(10) Uani 1 1 d .
H14A H 0.4350 0.4703 0.6733 0.056 Uiso 1 1 calc R
H14B H 0.4737 0.3712 0.8030 0.056 Uiso 1 1 calc R
H14C H 0.3474 0.4755 0.7734 0.056 Uiso 1 1 calc R
N6 N 0.3313(3) 1.0037(3) -0.1279(3) 0.0270(7) Uani 1 1 d .
C9 C 0.1901(4) 0.6981(4) 0.4418(3) 0.0275(9) Uani 1 1 d .
H9 H 0.1549 0.7829 0.4279 0.033 Uiso 1 1 calc R
C13 C 0.3469(4) 0.3335(4) 0.7204(3) 0.0242(8) Uani 1 1 d .
C10 C 0.1971(4) 0.6012(4) 0.5463(3) 0.0301(9) Uani 1 1 d .
H10 H 0.1687 0.6063 0.6165 0.036 Uiso 1 1 calc R
O12 O 0.0771(2) 0.5429(2) 0.04726(19) 0.0169(5) Uani 1 1 d .
O13 O -0.1269(2) 0.7469(2) 0.0586(2) 0.0251(6) Uani 1 1 d .
O14 O 0.0904(3) 0.8100(2) -0.0815(2) 0.0273(6) Uani 1 1 d .
C17 C 0.2154(4) 1.0442(4) 0.3186(4) 0.0319(10) Uani 1 1 d .
H17 H 0.1719 1.1128 0.3358 0.038 Uiso 1 1 calc R
C11 C 0.2267(4) 0.2851(4) 0.5952(3) 0.0325(10) Uani 1 1 d .
H11 H 0.1805 0.3123 0.5246 0.039 Uiso 1 1 calc R
C7 C 0.1815(5) 1.0753(4) -0.3432(4) 0.0518(14) Uani 1 1 d .
H7A H 0.2416 1.0108 -0.3595 0.078 Uiso 1 1 calc R
H7B H 0.1220 1.1233 -0.4095 0.078 Uiso 1 1 calc R
H7C H 0.1417 1.0368 -0.2746 0.078 Uiso 1 1 calc R

loop_
_atom_site_aniso_label
_atom_site_aniso_U_11
_atom_site_aniso_U_22
_atom_site_aniso_U_33
_atom_site_aniso_U_23
_atom_site_aniso_U_13
_atom_site_aniso_U_12
Mo1 0.01897(17) 0.01343(14) 0.01846(15) -0.00755(12) 0.00028(12) -0.00296(12)
Mo2 0.01788(16) 0.01510(14) 0.01845(15) -0.00764(12) 0.00008(12) -0.00487(12)
Mo3 0.02032(17) 0.01918(15) 0.01486(15) -0.00673(12) -0.00005(12) -0.00707(13)
Mo4 0.02144(17) 0.01539(15) 0.01644(15) -0.00458(12) -0.00062(12) -0.00723(13)
Cu1 0.0267(2) 0.01228(19) 0.0114(2) -0.00284(15) -0.00029(17) -0.00754(18)
O9 0.0362(16) 0.0186(13) 0.0214(13) -0.0079(10) 0.0056(11) -0.0142(12)
O11 0.0286(16) 0.0343(16) 0.0337(16) -0.0215(13) 0.0029(12) -0.0102(13)
N3 0.0301(19) 0.0182(15) 0.0141(14) -0.0039(12) 0.0013(13) -0.0077(14)
O2 0.0189(13) 0.0178(12) 0.0194(12) -0.0034(10) -0.0008(10) -0.0061(10)
O4 0.0193(14) 0.0227(13) 0.0198(13) -0.0068(10) 0.0012(10) -0.0080(11)
O1 0.0188(13) 0.0187(12) 0.0180(12) -0.0077(10) 0.0001(10) -0.0065(10)
O5 0.0429(19) 0.0332(15) 0.0197(14) -0.0066(12) 0.0024(12) -0.0195(14)
C1 0.036(2) 0.0187(18) 0.025(2) -0.0053(15) 0.0060(17) -0.0029(17)
C8 0.031(2) 0.0196(18) 0.0170(18) -0.0050(14) 0.0039(16) -0.0083(16)
N5 0.0306(18) 0.0142(14) 0.0149(14) -0.0028(11) 0.0028(13) -0.0082(13)
O7 0.0219(15) 0.0358(16) 0.0312(15) -0.0139(13) -0.0022(12) -0.0059(12)
O3 0.0222(14) 0.0130(11) 0.0160(12) -0.0036(9) -0.0012(10) -0.0046(10)
O8 0.0324(16) 0.0312(15) 0.0194(13) -0.0052(11) 0.0013(12) -0.0136(13)
O6 0.0209(14) 0.0179(12) 0.0273(14) -0.0105(11) 0.0003(11) -0.0042(11)
N4 0.0293(18) 0.0194(15) 0.0145(15) -0.0010(12) 0.0037(13) -0.0073(14)
N1 0.0284(18) 0.0173(15) 0.0145(14) -0.0046(12) -0.0011(12) -0.0083(13)
N2 0.0294(18) 0.0160(15) 0.0238(16) -0.0094(12) -0.0038(13) -0.0067(13)
C19 0.032(2) 0.0186(18) 0.0241(19) -0.0086(15) -0.0043(16) -0.0070(17)
C2 0.038(2) 0.0167(17) 0.0180(18) -0.0039(14) 0.0087(16) -0.0071(17)
C15 0.022(2) 0.0199(18) 0.0251(19) -0.0112(15) 0.0004(15) -0.0055(15)
O1W 0.0325(18) 0.0426(18) 0.051(2) -0.0281(16) -0.0070(15) -0.0048(15)
C12 0.030(2) 0.0208(18) 0.0148(17) 0.0005(14) 0.0031(15) -0.0076(16)
C16 0.034(2) 0.0206(19) 0.033(2) -0.0088(17) -0.0167(18) 0.0024(17)
C5 0.027(2) 0.027(2) 0.0156(18) -0.0005(15) 0.0022(15) -0.0075(17)
C20 0.032(2) 0.0189(18) 0.026(2) -0.0087(15) -0.0019(17) -0.0083(16)
C21 0.061(3) 0.026(2) 0.036(2) -0.0036(18) -0.016(2) -0.021(2)
C3 0.054(3) 0.025(2) 0.028(2) -0.0069(17) 0.019(2) -0.006(2)
C18 0.026(2) 0.0256(19) 0.0177(18) -0.0119(15) -0.0041(15) -0.0063(16)
C4 0.033(2) 0.0197(18) 0.0143(17) 0.0006(14) 0.0075(16) -0.0035(17)
C6 0.051(3) 0.027(2) 0.021(2) -0.0038(16) 0.0048(19) -0.019(2)
C14 0.042(3) 0.035(2) 0.035(2) -0.0075(19) 0.000(2) -0.019(2)
N6 0.037(2) 0.0176(15) 0.0206(16) -0.0022(13) 0.0073(14) -0.0073(15)
C9 0.037(2) 0.0201(19) 0.0211(19) -0.0063(15) 0.0084(17) -0.0045(17)
C13 0.023(2) 0.026(2) 0.0220(19) -0.0060(15) 0.0049(16) -0.0094(16)
C10 0.039(3) 0.029(2) 0.0178(19) -0.0054(16) 0.0129(17) -0.0092(19)
O12 0.0181(13) 0.0152(12) 0.0173(12) -0.0064(10) 0.0004(10) -0.0046(10)
O13 0.0273(15) 0.0220(13) 0.0314(15) -0.0158(12) 0.0036(12) -0.0076(12)
O14 0.0302(16) 0.0225(13) 0.0321(15) -0.0125(12) -0.0051(12) -0.0085(12)
C17 0.035(2) 0.0197(19) 0.037(2) -0.0166(17) -0.0131(19) 0.0071(17)
C11 0.050(3) 0.027(2) 0.0168(19) -0.0004(16) -0.0025(18) -0.016(2)
C7 0.085(4) 0.034(3) 0.040(3) -0.005(2) -0.009(3) -0.034(3)

loop_
_atom_type_symbol
_atom_type_description
_atom_type_scat_dispersion_real
_atom_type_scat_dispersion_imag
_atom_type_scat_source
C C 0.0033 0.0016 'International Tables Vol C Tables 4.2.6.8 and 6.1.1.4'
H H 0.0000 0.0000 'International Tables Vol C Tables 4.2.6.8 and 6.1.1.4'
N N 0.0061 0.0033 'International Tables Vol C Tables 4.2.6.8 and 6.1.1.4'
O O 0.0106 0.0060 'International Tables Vol C Tables 4.2.6.8 and 6.1.1.4'
Cu Cu 0.3201 1.2651 'International Tables Vol C Tables 4.2.6.8 and 6.1.1.4'
Mo Mo -1.6832 0.6857 'International Tables Vol C Tables 4.2.6.8 and 6.1.1.4'

loop_
_geom_angle_atom_site_label_1
_geom_angle_atom_site_label_2
_geom_angle_atom_site_label_3
_geom_angle
_geom_angle_site_symmetry_1
_geom_angle_site_symmetry_3
O13 Mo1 O6 104.93(12) . .
O13 Mo1 O3 100.69(11) . .
O6 Mo1 O3 96.98(11) . .
O13 Mo1 O1 101.87(11) . .
O6 Mo1 O1 96.29(11) . .
O3 Mo1 O1 149.83(10) . .
O13 Mo1 O12 98.50(11) . .
O6 Mo1 O12 156.56(10) . .
O3 Mo1 O12 78.66(9) . .
O1 Mo1 O12 78.41(9) . .
O13 Mo1 O12 173.89(11) . 2_565
O6 Mo1 O12 81.03(10) . 2_565
O3 Mo1 O12 77.00(9) . 2_565
O1 Mo1 O12 78.48(9) . 2_565
O12 Mo1 O12 75.54(9) . 2_565
O13 Mo1 Mo3 90.68(9) . .
O6 Mo1 Mo3 132.84(8) . .
O3 Mo1 Mo3 123.89(7) . .
O1 Mo1 Mo3 36.57(7) . .
O12 Mo1 Mo3 45.26(6) . .
O12 Mo1 Mo3 86.05(6) 2_565 .
O7 Mo2 O9 104.05(13) . .
O7 Mo2 O4 104.75(12) . .
O9 Mo2 O4 98.22(11) . .
O7 Mo2 O2 102.87(12) . .
O9 Mo2 O2 96.03(11) . .
O4 Mo2 O2 144.64(11) . .
O7 Mo2 O6 90.82(11) . 2_565
O9 Mo2 O6 165.08(11) . 2_565
O4 Mo2 O6 78.85(10) . 2_565
O2 Mo2 O6 79.12(10) . 2_565
O7 Mo2 O12 160.64(11) . .
O9 Mo2 O12 95.26(10) . .
O4 Mo2 O12 73.46(9) . .
O2 Mo2 O12 73.14(9) . .
O6 Mo2 O12 69.85(8) 2_565 .
O8 Mo3 O11 105.60(13) . .
O8 Mo3 O2 98.35(12) . .
O11 Mo3 O2 101.87(12) . .
O8 Mo3 O1 101.32(12) . .
O11 Mo3 O1 96.42(12) . .
O2 Mo3 O1 148.36(10) . .
O8 Mo3 O12 158.81(11) . .
O11 Mo3 O12 95.51(11) . .
O2 Mo3 O12 78.74(9) . .
O1 Mo3 O12 73.96(9) . .
O8 Mo3 O3 86.91(10) . 2_565
O11 Mo3 O3 164.45(11) . 2_565
O2 Mo3 O3 85.01(9) . 2_565
O1 Mo3 O3 71.64(9) . 2_565
O12 Mo3 O3 71.96(8) . 2_565
O8 Mo3 Mo1 136.69(9) . .
O11 Mo3 Mo1 85.74(9) . .
O2 Mo3 Mo1 120.46(7) . .
O1 Mo3 Mo1 35.38(7) . .
O12 Mo3 Mo1 41.75(6) . .
O3 Mo3 Mo1 78.77(6) 2_565 .
O5 Mo4 O14 104.83(13) . .
O5 Mo4 O4 101.84(13) . .
O14 Mo4 O4 102.08(12) . .
O5 Mo4 O3 101.80(12) . .
O14 Mo4 O3 96.33(11) . .
O4 Mo4 O3 145.03(10) . .
O5 Mo4 O1 89.02(11) . 2_565
O14 Mo4 O1 163.40(11) . 2_565
O4 Mo4 O1 83.55(9) . 2_565
O3 Mo4 O1 71.48(9) . 2_565
O5 Mo4 O12 160.54(11) . .
O14 Mo4 O12 94.34(11) . .
O4 Mo4 O12 76.90(9) . .
O3 Mo4 O12 72.25(9) . .
O1 Mo4 O12 71.53(8) 2_565 .
O9 Cu1 N5 88.07(11) . .
O9 Cu1 N3 90.11(11) . .
N5 Cu1 N3 167.11(13) . .
O9 Cu1 N1 168.48(12) . .
N5 Cu1 N1 91.04(12) . .
N3 Cu1 N1 88.20(12) . .
O9 Cu1 O1W 94.63(11) . .
N5 Cu1 O1W 99.11(13) . .
N3 Cu1 O1W 93.75(13) . .
N1 Cu1 O1W 96.84(12) . .
Mo2 O9 Cu1 174.14(16) . .
C8 N3 C9 105.1(3) . .
C8 N3 Cu1 129.3(3) . .
C9 N3 Cu1 125.6(2) . .
Mo2 O2 Mo3 117.82(12) . .
Mo2 O4 Mo4 120.19(13) . .
Mo1 O1 Mo3 108.05(11) . .
Mo1 O1 Mo4 110.61(10) . 2_565
Mo3 O1 Mo4 103.58(10) . 2_565
C3 C1 N5 109.4(3) . .
N3 C8 N4 111.1(3) . .
C2 N5 C1 106.6(3) . .
C2 N5 Cu1 124.5(3) . .
C1 N5 Cu1 128.9(2) . .
Mo1 O3 Mo4 110.41(11) . .
Mo1 O3 Mo3 109.98(10) . 2_565
Mo4 O3 Mo3 104.40(10) . 2_565
Mo1 O6 Mo2 119.18(12) . 2_565
C8 N4 C10 107.7(3) . .
C8 N4 C12 127.3(3) . .
C10 N4 C12 125.0(3) . .
C15 N1 C16 106.2(3) . .
C15 N1 Cu1 122.2(3) . .
C16 N1 Cu1 129.6(3) . .
C15 N2 C17 107.2(3) . .
C15 N2 C18 124.4(3) . .
C17 N2 C18 128.4(3) . .
C20 C19 C18 120.0(3) . .
N5 C2 N6 110.6(3) . .
N1 C15 N2 111.1(3) . .
C11 C12 C13 122.8(3) . .
C11 C12 N4 118.0(3) . .
C13 C12 N4 119.1(3) . .
C17 C16 N1 108.8(3) . .
C4 C5 C13 122.0(4) . 1_564
C18 C20 C19 117.1(3) 2_676 .
C18 C20 C21 123.5(4) 2_676 .
C19 C20 C21 119.3(3) . .
C1 C3 N6 106.7(4) . .
C20 C18 C19 122.9(3) 2_676 .
C20 C18 N2 120.2(3) 2_676 .
C19 C18 N2 116.9(3) . .
C5 C4 C6 122.4(3) . .
C5 C4 N6 118.5(3) . .
C6 C4 N6 119.1(4) . .
C4 C6 C11 116.1(4) . 1_564
C4 C6 C7 123.3(4) . .
C11 C6 C7 120.5(4) 1_564 .
C2 N6 C3 106.8(3) . .
C2 N6 C4 126.3(3) . .
C3 N6 C4 126.8(3) . .
C10 C9 N3 110.2(3) . .
C12 C13 C5 115.7(3) . 1_546
C12 C13 C14 123.8(3) . .
C5 C13 C14 120.5(4) 1_546 .
C9 C10 N4 106.0(3) . .
Mo1 O12 Mo3 93.00(9) . .
Mo1 O12 Mo4 91.82(8) . .
Mo3 O12 Mo4 163.10(11) . .
Mo1 O12 Mo1 104.46(9) . 2_565
Mo3 O12 Mo1 97.89(8) . 2_565
Mo4 O12 Mo1 96.57(8) . 2_565
Mo1 O12 Mo2 165.55(11) . .
Mo3 O12 Mo2 86.18(8) . .
Mo4 O12 Mo2 85.13(7) . .
Mo1 O12 Mo2 89.94(8) 2_565 .
C16 C17 N2 106.6(3) . .
C12 C11 C6 121.0(4) . 1_546

loop_
_geom_bond_atom_site_label_1
_geom_bond_atom_site_label_2
_geom_bond_distance
_geom_bond_site_symmetry_2
Mo1 O13 1.690(2) .
Mo1 O6 1.760(3) .
Mo1 O3 1.943(2) .
Mo1 O1 1.949(2) .
Mo1 O12 2.134(2) .
Mo1 O12 2.365(2) 2_565
Mo1 Mo3 3.2009(4) .
Mo2 O7 1.682(3) .
Mo2 O9 1.745(2) .
Mo2 O4 1.899(2) .
Mo2 O2 1.906(2) .
Mo2 O6 2.225(2) 2_565
Mo2 O12 2.507(2) .
Mo3 O8 1.700(3) .
Mo3 O11 1.702(3) .
Mo3 O2 1.914(2) .
Mo3 O1 2.006(2) .
Mo3 O12 2.277(2) .
Mo3 O3 2.322(2) 2_565
Mo4 O5 1.694(3) .
Mo4 O14 1.705(2) .
Mo4 O4 1.905(3) .
Mo4 O3 1.996(2) .
Mo4 O1 2.337(2) 2_565
Mo4 O12 2.365(2) .
Cu1 O9 1.981(2) .
Cu1 N5 1.987(3) .
Cu1 N3 1.994(3) .
Cu1 N1 2.002(3) .
Cu1 O1W 2.235(3) .
N3 C8 1.322(4) .
N3 C9 1.383(4) .
O1 Mo4 2.337(2) 2_565
C1 C3 1.345(5) .
C1 N5 1.358(5) .
C8 N4 1.348(4) .
N5 C2 1.328(4) .
O3 Mo3 2.322(2) 2_565
O6 Mo2 2.225(2) 2_565
N4 C10 1.366(5) .
N4 C12 1.445(4) .
N1 C15 1.318(5) .
N1 C16 1.387(5) .
N2 C15 1.347(4) .
N2 C17 1.377(5) .
N2 C18 1.439(4) .
C19 C20 1.395(5) .
C19 C18 1.397(5) .
C2 N6 1.340(5) .
C12 C11 1.381(5) .
C12 C13 1.388(5) .
C16 C17 1.357(5) .
C5 C4 1.373(5) .
C5 C13 1.393(5) 1_564
C20 C18 1.394(5) 2_676
C20 C21 1.513(5) .
C3 N6 1.380(5) .
C18 C20 1.394(5) 2_676
C4 C6 1.386(6) .
C4 N6 1.437(4) .
C6 C11 1.401(5) 1_564
C6 C7 1.508(6) .
C14 C13 1.514(5) .
C9 C10 1.347(5) .
C13 C5 1.393(5) 1_546
O12 Mo1 2.365(2) 2_565
C11 C6 1.401(5) 1_546
